data_7154024
loop_
_publ_author_name
'Kennedy, Alan R.'
'Kerr, William J.'
'Moir, Rory'
'Reid, Marc'

_publ_section_title
;
 Anion effects to deliver enhanced iridium catalysts for hydrogen isotope
 exchange processes.
;
_journal_issue 40
_journal_name_full 'Organic &amp; biomolecular chemistry'
_journal_page_first 7927
_journal_page_last 7931
_journal_paper_doi 10.1039/c4ob01570c
_journal_volume 12
_journal_year 2014
_chemical_formula_sum 'C48 H51 F3 Ir N2 O3 P S'
_chemical_formula_weight 1016.14
_chemical_name_systematic
;
 ?
;
_space_group_IT_number 2
_symmetry_cell_setting triclinic
_symmetry_space_group_name_Hall '-P 1'
_symmetry_space_group_name_H-M 'P -1'
_atom_sites_solution_hydrogens geom
_atom_sites_solution_primary direct
_atom_sites_solution_secondary difmap
_audit_creation_method SHELXL-97
_cell_angle_alpha 109.210(2)
_cell_angle_beta 106.118(2)
_cell_angle_gamma 109.130(2)
_cell_formula_units_Z 4
_cell_length_a 17.2768(4)
_cell_length_b 17.2947(3)
_cell_length_c 17.8826(4)
_cell_measurement_reflns_used 32134
_cell_measurement_temperature 123(2)
_cell_measurement_theta_max 28.9293
_cell_measurement_theta_min 3.0415
_cell_volume 4299.3(2)
_computing_cell_refinement CrysalisPro
_computing_data_collection CrysalisPro
_computing_data_reduction CrysalisPro
_computing_structure_refinement 'SHELXL-97 (Sheldrick, 2008)'
_computing_structure_solution sir
_diffrn_ambient_temperature 123(2)
_diffrn_measured_fraction_theta_full 0.998
_diffrn_measured_fraction_theta_max 0.912
_diffrn_measurement_device_type 'Oxford Diffraction Xcalibur E'
_diffrn_measurement_method 'omega scans'
_diffrn_radiation_monochromator graphite
_diffrn_radiation_source 'fine-focus sealed tube'
_diffrn_radiation_type MoK\a
_diffrn_radiation_wavelength 0.71073
_diffrn_reflns_av_R_equivalents 0.0272
_diffrn_reflns_av_sigmaI/netI 0.0328
_diffrn_reflns_limit_h_max 23
_diffrn_reflns_limit_h_min -23
_diffrn_reflns_limit_k_max 23
_diffrn_reflns_limit_k_min -22
_diffrn_reflns_limit_l_max 23
_diffrn_reflns_limit_l_min -24
_diffrn_reflns_number 59686
_diffrn_reflns_theta_full 26.00
_diffrn_reflns_theta_max 28.99
_diffrn_reflns_theta_min 3.05
_exptl_absorpt_coefficient_mu 3.249
_exptl_absorpt_correction_T_max 1.00000
_exptl_absorpt_correction_T_min 0.60969
_exptl_absorpt_correction_type multi-scan
_exptl_absorpt_process_details
;
CrysAlisPro, Oxford Diffraction Ltd.,
Version 1.171.34.40 (release 27-08-2010 CrysAlis171 .NET)
(compiled Aug 27 2010,11:50:40)
Empirical absorption correction using spherical harmonics,
 implemented in SCALE3 ABSPACK scaling algorithm.
;
_exptl_crystal_colour red
_exptl_crystal_density_diffrn 1.570
_exptl_crystal_density_method 'not measured'
_exptl_crystal_description 'chip cut from large tablet'
_exptl_crystal_F_000 2048
_exptl_crystal_size_max 0.30
_exptl_crystal_size_mid 0.25
_exptl_crystal_size_min 0.04
_refine_diff_density_max 2.598
_refine_diff_density_min -1.182
_refine_diff_density_rms 0.110
_refine_ls_extinction_method none
_refine_ls_goodness_of_fit_ref 1.032
_refine_ls_hydrogen_treatment constr
_refine_ls_matrix_type full
_refine_ls_number_parameters 1075
_refine_ls_number_reflns 20864
_refine_ls_number_restraints 0
_refine_ls_restrained_S_all 1.032
_refine_ls_R_factor_all 0.0405
_refine_ls_R_factor_gt 0.0293
_refine_ls_shift/su_max 0.006
_refine_ls_shift/su_mean 0.000
_refine_ls_structure_factor_coef Fsqd
_refine_ls_weighting_details 'calc w=1/[\s^2^(Fo^2^)+(0.0267P)^2^+9.4398P] where P=(Fo^2^+2Fc^2^)/3'
_refine_ls_weighting_scheme calc
_refine_ls_wR_factor_gt 0.0653
_refine_ls_wR_factor_ref 0.0714
_reflns_number_gt 17431
_reflns_number_total 20864
_reflns_threshold_expression I>2\s(I)
_cod_data_source_file c4ob01570c2.cif
_cod_data_source_block kerr_mr96
_cod_depositor_comments 'Adding full bibliography for 7154023--7154026.cif.'
_cod_original_cell_volume 4299.26(16)
_cod_original_sg_symbol_H-M P-1
_cod_database_code 7154024

loop_
_symmetry_equiv_pos_as_xyz
'x, y, z'
'-x, -y, -z'

loop_
_atom_site_label
_atom_site_type_symbol
_atom_site_fract_x
_atom_site_fract_y
_atom_site_fract_z
_atom_site_U_iso_or_equiv
_atom_site_adp_type
_atom_site_occupancy
_atom_site_symmetry_multiplicity
_atom_site_calc_flag
_atom_site_refinement_flags
Ir1 Ir 0.844546(8) 0.307439(8) 0.044869(8) 0.01302(3) Uani 1 1 d .
Ir2 Ir 0.651599(8) 0.700796(8) 0.461084(8) 0.01270(3) Uani 1 1 d .
S1 S 0.22094(6) 0.63016(6) 0.37689(6) 0.02502(18) Uani 1 1 d .
S2 S 0.76905(8) 0.86577(9) 0.12830(8) 0.0410(3) Uani 1 1 d .
P1 P 0.80741(6) 0.40509(6) 0.13915(5) 0.01455(16) Uani 1 1 d .
P2 P 0.65411(6) 0.82151(6) 0.57384(5) 0.01476(16) Uani 1 1 d .
F1 F 0.23642(18) 0.75101(18) 0.52349(16) 0.0453(6) Uani 1 1 d .
F2 F 0.17396(18) 0.76444(17) 0.40991(17) 0.0434(6) Uani 1 1 d .
F3 F 0.09874(17) 0.65312(19) 0.42992(18) 0.0445(6) Uani 1 1 d .
F4 F 0.8231(2) 0.7925(3) 0.0154(2) 0.0778(10) Uani 1 1 d .
F5 F 0.6811(3) 0.7366(3) -0.0370(3) 0.1035(15) Uani 1 1 d .
F6 F 0.7616(4) 0.8696(3) -0.0196(2) 0.1036(15) Uani 1 1 d .
O1 O 0.30847(19) 0.6963(2) 0.3942(2) 0.0402(7) Uani 1 1 d .
O2 O 0.22315(19) 0.57153(18) 0.41838(17) 0.0312(6) Uani 1 1 d .
O3 O 0.1526(2) 0.5850(2) 0.28799(18) 0.0387(7) Uani 1 1 d .
O4 O 0.6945(3) 0.8871(3) 0.1209(3) 0.0771(13) Uani 1 1 d .
O5 O 0.8512(3) 0.9490(3) 0.1704(3) 0.0799(13) Uani 1 1 d .
O6 O 0.7541(5) 0.7918(4) 0.1464(4) 0.134(3) Uani 1 1 d .
N1 N 0.72294(19) 0.13289(19) 0.05822(18) 0.0180(6) Uani 1 1 d .
N2 N 0.86753(19) 0.18975(18) 0.13288(18) 0.0178(6) Uani 1 1 d .
N3 N 0.77963(18) 0.84042(18) 0.41637(17) 0.0166(5) Uani 1 1 d .
N4 N 0.63881(18) 0.76492(18) 0.32228(17) 0.0155(5) Uani 1 1 d .
C1 C 0.8592(2) 0.5263(2) 0.1625(2) 0.0169(6) Uani 1 1 d .
C2 C 0.8075(2) 0.5639(2) 0.1276(2) 0.0203(7) Uani 1 1 d .
H2 H 0.7438 0.5269 0.0932 0.024 Uiso 1 1 calc R
C3 C 0.8481(3) 0.6550(2) 0.1428(2) 0.0253(8) Uani 1 1 d .
H3 H 0.8123 0.6799 0.1187 0.030 Uiso 1 1 calc R
C4 C 0.9401(3) 0.7088(2) 0.1925(2) 0.0275(8) Uani 1 1 d .
H4 H 0.9679 0.7709 0.2027 0.033 Uiso 1 1 calc R
C5 C 0.9928(3) 0.6729(2) 0.2280(2) 0.0251(8) Uani 1 1 d .
H5 H 1.0564 0.7106 0.2626 0.030 Uiso 1 1 calc R
C6 C 0.9527(2) 0.5821(2) 0.2130(2) 0.0214(7) Uani 1 1 d .
H6 H 0.9890 0.5577 0.2373 0.026 Uiso 1 1 calc R
C7 C 0.8202(2) 0.4133(2) 0.2472(2) 0.0170(6) Uani 1 1 d .
C8 C 0.7856(2) 0.3321(2) 0.2538(2) 0.0222(7) Uani 1 1 d .
H8 H 0.7575 0.2741 0.2031 0.027 Uiso 1 1 calc R
C9 C 0.7916(3) 0.3351(3) 0.3338(2) 0.0273(8) Uani 1 1 d .
H9 H 0.7667 0.2792 0.3371 0.033 Uiso 1 1 calc R
C10 C 0.8338(3) 0.4188(3) 0.4087(2) 0.0306(8) Uani 1 1 d .
H10 H 0.8380 0.4207 0.4635 0.037 Uiso 1 1 calc R
C11 C 0.8695(3) 0.4996(3) 0.4030(2) 0.0302(8) Uani 1 1 d .
H11 H 0.8994 0.5573 0.4544 0.036 Uiso 1 1 calc R
C12 C 0.8624(3) 0.4972(2) 0.3227(2) 0.0247(7) Uani 1 1 d .
H12 H 0.8864 0.5533 0.3194 0.030 Uiso 1 1 calc R
C13 C 0.6868(2) 0.3692(2) 0.0827(2) 0.0182(6) Uani 1 1 d .
C14 C 0.6369(2) 0.3914(3) 0.1283(2) 0.0244(7) Uani 1 1 d .
H14 H 0.6654 0.4245 0.1906 0.029 Uiso 1 1 calc R
C15 C 0.5456(2) 0.3650(3) 0.0826(3) 0.0292(8) Uani 1 1 d .
H15 H 0.5116 0.3793 0.1138 0.035 Uiso 1 1 calc R
C16 C 0.5041(3) 0.3181(3) -0.0081(3) 0.0308(8) Uani 1 1 d .
H16 H 0.4417 0.3003 -0.0391 0.037 Uiso 1 1 calc R
C17 C 0.5535(3) 0.2972(3) -0.0539(3) 0.0288(8) Uani 1 1 d .
H17 H 0.5252 0.2659 -0.1162 0.035 Uiso 1 1 calc R
C18 C 0.6439(2) 0.3216(2) -0.0088(2) 0.0227(7) Uani 1 1 d .
H18 H 0.6770 0.3058 -0.0405 0.027 Uiso 1 1 calc R
C19 C 0.8051(2) 0.2016(2) 0.0774(2) 0.0157(6) Uani 1 1 d .
C20 C 0.8255(3) 0.1176(3) 0.1492(2) 0.0268(8) Uani 1 1 d .
H20 H 0.8548 0.0972 0.1862 0.032 Uiso 1 1 calc R
C21 C 0.7358(3) 0.0822(2) 0.1025(2) 0.0256(8) Uani 1 1 d .
H21 H 0.6895 0.0317 0.1001 0.031 Uiso 1 1 calc R
C22 C 0.6371(2) 0.0973(2) -0.0156(2) 0.0182(6) Uani 1 1 d .
C23 C 0.5658(2) 0.1126(2) -0.0047(2) 0.0211(7) Uani 1 1 d .
C24 C 0.4871(2) 0.0786(2) -0.0797(3) 0.0262(8) Uani 1 1 d .
H24 H 0.4394 0.0919 -0.0733 0.031 Uiso 1 1 calc R
C25 C 0.4756(3) 0.0261(3) -0.1631(3) 0.0289(8) Uani 1 1 d .
C26 C 0.5440(3) 0.0036(3) -0.1713(2) 0.0278(8) Uani 1 1 d .
H26 H 0.5354 -0.0358 -0.2277 0.033 Uiso 1 1 calc R
C27 C 0.6250(2) 0.0374(2) -0.0985(2) 0.0212(7) Uani 1 1 d .
C28 C 0.5690(3) 0.1599(3) 0.0842(3) 0.0285(8) Uani 1 1 d .
H28A H 0.5904 0.1333 0.1211 0.043 Uiso 1 1 calc R
H28B H 0.5081 0.1513 0.0776 0.043 Uiso 1 1 calc R
H28C H 0.6107 0.2260 0.1118 0.043 Uiso 1 1 calc R
C29 C 0.3899(3) -0.0094(4) -0.2434(3) 0.0466(11) Uani 1 1 d .
H29A H 0.3481 0.0107 -0.2255 0.070 Uiso 1 1 calc R
H29B H 0.3609 -0.0770 -0.2742 0.070 Uiso 1 1 calc R
H29C H 0.4049 0.0151 -0.2825 0.070 Uiso 1 1 calc R
C30 C 0.6928(3) 0.0039(2) -0.1092(2) 0.0269(8) Uani 1 1 d .
H30A H 0.6898 -0.0406 -0.0862 0.040 Uiso 1 1 calc R
H30B H 0.7539 0.0563 -0.0768 0.040 Uiso 1 1 calc R
H30C H 0.6789 -0.0259 -0.1716 0.040 Uiso 1 1 calc R
C31 C 0.9646(2) 0.2282(2) 0.1561(2) 0.0186(7) Uani 1 1 d .
C32 C 1.0265(2) 0.3151(2) 0.2270(2) 0.0200(7) Uani 1 1 d .
C33 C 1.1184(2) 0.3473(3) 0.2465(2) 0.0238(7) Uani 1 1 d .
H33 H 1.1609 0.4067 0.2941 0.029 Uiso 1 1 calc R
C34 C 1.1495(2) 0.2946(3) 0.1979(2) 0.0261(8) Uani 1 1 d .
C35 C 1.0869(3) 0.2079(3) 0.1299(2) 0.0272(8) Uani 1 1 d .
H35 H 1.1078 0.1714 0.0968 0.033 Uiso 1 1 calc R
C36 C 0.9939(3) 0.1718(3) 0.1079(2) 0.0246(7) Uani 1 1 d .
C37 C 0.9986(3) 0.3749(3) 0.2838(3) 0.0308(8) Uani 1 1 d .
H37A H 1.0518 0.4223 0.3390 0.046 Uiso 1 1 calc R
H37B H 0.9529 0.3370 0.2964 0.046 Uiso 1 1 calc R
H37C H 0.9729 0.4047 0.2533 0.046 Uiso 1 1 calc R
C38 C 1.2498(3) 0.3307(3) 0.2224(3) 0.0382(10) Uani 1 1 d .
H38A H 1.2774 0.3159 0.2681 0.057 Uiso 1 1 calc R
H38B H 1.2783 0.3977 0.2446 0.057 Uiso 1 1 calc R
H38C H 1.2587 0.3018 0.1705 0.057 Uiso 1 1 calc R
C39 C 0.9320(3) 0.0737(3) 0.0372(3) 0.0336(9) Uani 1 1 d .
H39A H 0.9427 0.0652 -0.0153 0.050 Uiso 1 1 calc R
H39B H 0.8686 0.0607 0.0228 0.050 Uiso 1 1 calc R
H39C H 0.9445 0.0314 0.0582 0.050 Uiso 1 1 calc R
C40 C 0.9604(2) 0.4174(2) 0.0565(2) 0.0193(7) Uani 1 1 d .
H40 H 0.9736 0.4480 0.1168 0.023 Uiso 1 1 calc R
C41 C 0.8844(2) 0.4110(2) -0.0042(2) 0.0201(7) Uani 1 1 d .
H41 H 0.8484 0.4350 0.0172 0.024 Uiso 1 1 calc R
C42 C 0.8560(3) 0.3679(3) -0.1022(2) 0.0267(8) Uani 1 1 d .
H42A H 0.9103 0.3737 -0.1132 0.032 Uiso 1 1 calc R
H42B H 0.8297 0.4018 -0.1270 0.032 Uiso 1 1 calc R
C43 C 0.7864(3) 0.2660(3) -0.1483(2) 0.0278(8) Uani 1 1 d .
H43A H 0.7247 0.2611 -0.1637 0.033 Uiso 1 1 calc R
H43B H 0.7898 0.2341 -0.2036 0.033 Uiso 1 1 calc R
C44 C 0.8011(2) 0.2183(2) -0.0926(2) 0.0196(7) Uani 1 1 d .
H44 H 0.7491 0.1805 -0.0895 0.024 Uiso 1 1 calc R
C45 C 0.8845(2) 0.2249(2) -0.0449(2) 0.0194(7) Uani 1 1 d .
H45 H 0.8848 0.1909 -0.0127 0.023 Uiso 1 1 calc R
C46 C 0.9736(2) 0.2826(2) -0.0414(2) 0.0257(8) Uani 1 1 d .
H46A H 0.9623 0.2863 -0.0972 0.031 Uiso 1 1 calc R
H46B H 1.0127 0.2519 -0.0357 0.031 Uiso 1 1 calc R
C47 C 1.0235(2) 0.3801(2) 0.0350(3) 0.0252(8) Uani 1 1 d .
H47A H 1.0617 0.3799 0.0876 0.030 Uiso 1 1 calc R
H47B H 1.0643 0.4218 0.0204 0.030 Uiso 1 1 calc R
C50 C 0.7676(2) 0.8837(2) 0.6650(2) 0.0201(7) Uani 1 1 d .
C51 C 0.7987(3) 0.9736(3) 0.7295(2) 0.0299(8) Uani 1 1 d .
H51 H 0.7596 1.0016 0.7281 0.036 Uiso 1 1 calc R
C52 C 0.8866(3) 1.0215(3) 0.7953(3) 0.0405(10) Uani 1 1 d .
H52 H 0.9077 1.0823 0.8392 0.049 Uiso 1 1 calc R
C53 C 0.9435(3) 0.9817(3) 0.7974(3) 0.0425(11) Uani 1 1 d .
H53 H 1.0043 1.0158 0.8416 0.051 Uiso 1 1 calc R
C54 C 0.9128(3) 0.8921(3) 0.7354(3) 0.0383(10) Uani 1 1 d .
H54 H 0.9518 0.8641 0.7385 0.046 Uiso 1 1 calc R
C55 C 0.8248(2) 0.8431(3) 0.6687(2) 0.0260(8) Uani 1 1 d .
H55 H 0.8040 0.7819 0.6257 0.031 Uiso 1 1 calc R
C56 C 0.6374(2) 0.9181(2) 0.5646(2) 0.0192(7) Uani 1 1 d .
C57 C 0.5995(3) 0.9616(3) 0.6127(3) 0.0297(8) Uani 1 1 d .
H57 H 0.5754 0.9369 0.6461 0.036 Uiso 1 1 calc R
C58 C 0.5968(3) 1.0408(3) 0.6123(3) 0.0375(10) Uani 1 1 d .
H58 H 0.5712 1.0700 0.6456 0.045 Uiso 1 1 calc R
C59 C 0.6312(3) 1.0776(3) 0.5636(3) 0.0345(9) Uani 1 1 d .
H59 H 0.6297 1.1321 0.5637 0.041 Uiso 1 1 calc R
C60 C 0.6677(3) 1.0340(2) 0.5149(3) 0.0280(8) Uani 1 1 d .
H60 H 0.6911 1.0585 0.4810 0.034 Uiso 1 1 calc R
C61 C 0.6705(2) 0.9552(2) 0.5151(2) 0.0208(7) Uani 1 1 d .
H61 H 0.6953 0.9257 0.4809 0.025 Uiso 1 1 calc R
C62 C 0.5785(2) 0.7853(2) 0.6237(2) 0.0169(6) Uani 1 1 d .
C63 C 0.4842(2) 0.7507(2) 0.5763(2) 0.0220(7) Uani 1 1 d .
H63 H 0.4607 0.7461 0.5195 0.026 Uiso 1 1 calc R
C64 C 0.4259(3) 0.7232(3) 0.6130(2) 0.0259(8) Uani 1 1 d .
H64 H 0.3625 0.7003 0.5812 0.031 Uiso 1 1 calc R
C65 C 0.4596(3) 0.7291(2) 0.6954(2) 0.0262(8) Uani 1 1 d .
H65 H 0.4194 0.7111 0.7205 0.031 Uiso 1 1 calc R
C66 C 0.5517(3) 0.7612(2) 0.7417(2) 0.0242(7) Uani 1 1 d .
H66 H 0.5746 0.7640 0.7978 0.029 Uiso 1 1 calc R
C67 C 0.6109(2) 0.7895(2) 0.7056(2) 0.0190(7) Uani 1 1 d .
H67 H 0.6741 0.8118 0.7377 0.023 Uiso 1 1 calc R
C68 C 0.6978(2) 0.7737(2) 0.3979(2) 0.0146(6) Uani 1 1 d .
C69 C 0.7711(2) 0.8732(2) 0.3544(2) 0.0214(7) Uani 1 1 d .
H69 H 0.8185 0.9198 0.3537 0.026 Uiso 1 1 calc R
C70 C 0.6836(2) 0.8270(2) 0.2964(2) 0.0205(7) Uani 1 1 d .
H70 H 0.6572 0.8348 0.2470 0.025 Uiso 1 1 calc R
C71 C 0.8685(2) 0.8564(2) 0.4725(2) 0.0175(6) Uani 1 1 d .
C72 C 0.9241(2) 0.9349(2) 0.5533(2) 0.0191(7) Uani 1 1 d .
C73 C 1.0077(2) 0.9434(2) 0.6031(2) 0.0236(7) Uani 1 1 d .
H73 H 1.0455 0.9950 0.6596 0.028 Uiso 1 1 calc R
C74 C 1.0369(2) 0.8788(3) 0.5726(2) 0.0262(8) Uani 1 1 d .
C75 C 0.9826(2) 0.8059(3) 0.4882(2) 0.0253(7) Uani 1 1 d .
H75 H 1.0032 0.7628 0.4655 0.030 Uiso 1 1 calc R
C76 C 0.8993(2) 0.7943(2) 0.4364(2) 0.0198(7) Uani 1 1 d .
C77 C 0.9001(3) 1.0114(2) 0.5858(2) 0.0263(8) Uani 1 1 d .
H77A H 0.8903 1.0350 0.5430 0.039 Uiso 1 1 calc R
H77B H 0.9499 1.0613 0.6422 0.039 Uiso 1 1 calc R
H77C H 0.8445 0.9878 0.5935 0.039 Uiso 1 1 calc R
C78 C 1.1272(3) 0.8884(3) 0.6274(3) 0.0372(9) Uani 1 1 d .
H78A H 1.1671 0.8965 0.5979 0.056 Uiso 1 1 calc R
H78B H 1.1172 0.8327 0.6346 0.056 Uiso 1 1 calc R
H78C H 1.1557 0.9422 0.6852 0.056 Uiso 1 1 calc R
C79 C 0.8472(2) 0.7205(2) 0.3423(2) 0.0249(7) Uani 1 1 d .
H79A H 0.8845 0.6917 0.3264 0.037 Uiso 1 1 calc R
H79B H 0.8321 0.7481 0.3041 0.037 Uiso 1 1 calc R
H79C H 0.7912 0.6735 0.3352 0.037 Uiso 1 1 calc R
C80 C 0.5469(2) 0.6902(2) 0.2648(2) 0.0167(6) Uani 1 1 d .
C81 C 0.4736(2) 0.6956(2) 0.2809(2) 0.0198(7) Uani 1 1 d .
C82 C 0.3872(2) 0.6217(2) 0.2255(2) 0.0225(7) Uani 1 1 d .
H82 H 0.3372 0.6240 0.2368 0.027 Uiso 1 1 calc R
C83 C 0.3720(2) 0.5449(2) 0.1544(2) 0.0243(7) Uani 1 1 d .
C84 C 0.4458(3) 0.5443(2) 0.1377(2) 0.0256(8) Uani 1 1 d .
H84 H 0.4359 0.4929 0.0881 0.031 Uiso 1 1 calc R
C85 C 0.5337(2) 0.6161(2) 0.1910(2) 0.0213(7) Uani 1 1 d .
C86 C 0.4849(2) 0.7784(3) 0.3534(2) 0.0248(7) Uani 1 1 d .
H86A H 0.4250 0.7741 0.3462 0.037 Uiso 1 1 calc R
H86B H 0.5211 0.8342 0.3516 0.037 Uiso 1 1 calc R
H86C H 0.5159 0.7813 0.4099 0.037 Uiso 1 1 calc R
C87 C 0.2774(3) 0.4673(3) 0.0956(3) 0.0366(9) Uani 1 1 d .
H87A H 0.2448 0.4839 0.0542 0.055 Uiso 1 1 calc R
H87B H 0.2452 0.4561 0.1313 0.055 Uiso 1 1 calc R
H87C H 0.2804 0.4113 0.0630 0.055 Uiso 1 1 calc R
C88 C 0.6090(3) 0.6124(3) 0.1651(2) 0.0271(8) Uani 1 1 d .
H88A H 0.6405 0.5866 0.1962 0.041 Uiso 1 1 calc R
H88B H 0.6521 0.6749 0.1806 0.041 Uiso 1 1 calc R
H88C H 0.5832 0.5734 0.1016 0.041 Uiso 1 1 calc R
C89 C 0.5343(2) 0.5935(2) 0.4500(2) 0.0183(7) Uani 1 1 d .
H89 H 0.5105 0.6364 0.4574 0.022 Uiso 1 1 calc R
C90 C 0.6071(2) 0.6117(2) 0.5230(2) 0.0200(7) Uani 1 1 d .
H90 H 0.6304 0.6664 0.5759 0.024 Uiso 1 1 calc R
C91 C 0.6510(3) 0.5488(2) 0.5224(2) 0.0238(7) Uani 1 1 d .
H91A H 0.6057 0.4846 0.4780 0.029 Uiso 1 1 calc R
H91B H 0.6708 0.5501 0.5805 0.029 Uiso 1 1 calc R
C92 C 0.7330(3) 0.5778(3) 0.5017(3) 0.0283(8) Uani 1 1 d .
H92A H 0.7879 0.6244 0.5570 0.034 Uiso 1 1 calc R
H92B H 0.7426 0.5234 0.4763 0.034 Uiso 1 1 calc R
C93 C 0.7214(2) 0.6175(2) 0.4386(2) 0.0206(7) Uani 1 1 d .
H93 H 0.7711 0.6731 0.4530 0.025 Uiso 1 1 calc R
C94 C 0.6437(2) 0.5796(2) 0.3605(2) 0.0216(7) Uani 1 1 d .
H94 H 0.6446 0.6108 0.3256 0.026 Uiso 1 1 calc R
C95 C 0.5587(3) 0.4924(2) 0.3283(2) 0.0274(8) Uani 1 1 d .
H95A H 0.5751 0.4509 0.3490 0.033 Uiso 1 1 calc R
H95B H 0.5298 0.4602 0.2633 0.033 Uiso 1 1 calc R
C96 C 0.4904(2) 0.5121(2) 0.3609(2) 0.0246(7) Uani 1 1 d .
H96A H 0.4506 0.5231 0.3183 0.029 Uiso 1 1 calc R
H96B H 0.4515 0.4567 0.3628 0.029 Uiso 1 1 calc R
C97 C 0.1804(3) 0.7025(3) 0.4376(3) 0.0307(8) Uani 1 1 d .
C98 C 0.7546(4) 0.8163(3) 0.0165(3) 0.0523(13) Uani 1 1 d .

loop_
_atom_site_aniso_label
_atom_site_aniso_U_11
_atom_site_aniso_U_22
_atom_site_aniso_U_33
_atom_site_aniso_U_23
_atom_site_aniso_U_13
_atom_site_aniso_U_12
Ir1 0.01415(6) 0.01183(6) 0.01522(6) 0.00792(5) 0.00837(5) 0.00497(5)
Ir2 0.01436(6) 0.01196(6) 0.01503(6) 0.00779(5) 0.00916(5) 0.00571(5)
S1 0.0235(5) 0.0255(4) 0.0256(4) 0.0135(4) 0.0110(4) 0.0088(4)
S2 0.0423(6) 0.0480(7) 0.0478(7) 0.0302(6) 0.0275(6) 0.0226(6)
P1 0.0150(4) 0.0156(4) 0.0154(4) 0.0084(3) 0.0076(3) 0.0076(3)
P2 0.0157(4) 0.0148(4) 0.0154(4) 0.0075(3) 0.0080(3) 0.0071(3)
F1 0.0511(16) 0.0456(15) 0.0293(13) 0.0088(12) 0.0087(12) 0.0274(14)
F2 0.0466(15) 0.0349(14) 0.0473(15) 0.0218(12) 0.0125(13) 0.0209(13)
F3 0.0355(14) 0.0535(16) 0.0553(16) 0.0282(14) 0.0278(13) 0.0223(13)
F4 0.088(2) 0.102(3) 0.086(2) 0.047(2) 0.072(2) 0.059(2)
F5 0.061(2) 0.063(2) 0.107(3) -0.016(2) 0.033(2) 0.001(2)
F6 0.189(5) 0.090(3) 0.073(2) 0.060(2) 0.059(3) 0.083(3)
O1 0.0279(16) 0.0374(17) 0.0557(19) 0.0251(16) 0.0212(15) 0.0092(14)
O2 0.0359(16) 0.0252(14) 0.0290(14) 0.0134(12) 0.0112(13) 0.0118(13)
O3 0.0367(17) 0.0472(18) 0.0251(14) 0.0156(14) 0.0086(13) 0.0166(15)
O4 0.060(2) 0.054(2) 0.114(4) 0.019(2) 0.049(3) 0.034(2)
O5 0.052(2) 0.090(3) 0.049(2) 0.003(2) 0.017(2) 0.014(2)
O6 0.300(8) 0.153(5) 0.187(5) 0.156(5) 0.220(6) 0.193(6)
N1 0.0181(14) 0.0167(13) 0.0169(13) 0.0089(12) 0.0085(12) 0.0035(12)
N2 0.0186(14) 0.0157(13) 0.0215(14) 0.0122(12) 0.0090(12) 0.0065(12)
N3 0.0187(14) 0.0157(13) 0.0182(13) 0.0096(11) 0.0109(12) 0.0069(12)
N4 0.0159(14) 0.0151(13) 0.0177(13) 0.0100(11) 0.0094(12) 0.0054(12)
C1 0.0240(17) 0.0148(15) 0.0148(15) 0.0068(13) 0.0117(14) 0.0092(14)
C2 0.0237(18) 0.0209(17) 0.0170(16) 0.0086(14) 0.0091(15) 0.0110(15)
C3 0.043(2) 0.0226(18) 0.0226(18) 0.0136(15) 0.0207(18) 0.0200(18)
C4 0.048(2) 0.0173(17) 0.0247(18) 0.0105(15) 0.0257(19) 0.0135(18)
C5 0.0263(19) 0.0220(18) 0.0218(17) 0.0071(15) 0.0148(16) 0.0048(16)
C6 0.0233(18) 0.0240(18) 0.0194(16) 0.0094(15) 0.0126(15) 0.0116(16)
C7 0.0181(16) 0.0224(17) 0.0164(15) 0.0111(14) 0.0106(14) 0.0113(15)
C8 0.0224(18) 0.0215(17) 0.0226(17) 0.0104(15) 0.0122(15) 0.0079(15)
C9 0.036(2) 0.0287(19) 0.030(2) 0.0198(17) 0.0215(18) 0.0157(18)
C10 0.039(2) 0.038(2) 0.0255(19) 0.0190(18) 0.0203(18) 0.020(2)
C11 0.043(2) 0.028(2) 0.0190(18) 0.0076(16) 0.0162(18) 0.0164(19)
C12 0.034(2) 0.0234(18) 0.0239(18) 0.0134(15) 0.0158(17) 0.0155(17)
C13 0.0168(16) 0.0177(16) 0.0221(16) 0.0114(14) 0.0082(14) 0.0081(14)
C14 0.0238(19) 0.0285(19) 0.0275(19) 0.0150(16) 0.0126(16) 0.0158(17)
C15 0.0210(19) 0.035(2) 0.043(2) 0.0234(19) 0.0182(18) 0.0157(18)
C16 0.0167(18) 0.032(2) 0.044(2) 0.0245(19) 0.0090(18) 0.0089(17)
C17 0.024(2) 0.028(2) 0.0278(19) 0.0143(17) 0.0045(16) 0.0085(17)
C18 0.0205(18) 0.0228(18) 0.0233(17) 0.0115(15) 0.0081(15) 0.0085(15)
C19 0.0174(16) 0.0149(15) 0.0185(15) 0.0079(13) 0.0116(14) 0.0083(14)
C20 0.031(2) 0.0260(19) 0.0292(19) 0.0207(17) 0.0134(17) 0.0114(17)
C21 0.030(2) 0.0182(17) 0.0282(19) 0.0162(16) 0.0143(17) 0.0046(16)
C22 0.0150(16) 0.0134(15) 0.0192(16) 0.0082(13) 0.0051(14) 0.0000(13)
C23 0.0179(17) 0.0147(16) 0.0287(18) 0.0126(15) 0.0111(15) 0.0018(14)
C24 0.0191(18) 0.0231(18) 0.037(2) 0.0183(17) 0.0118(17) 0.0057(16)
C25 0.0206(19) 0.028(2) 0.029(2) 0.0175(17) 0.0051(16) 0.0018(16)
C26 0.0240(19) 0.0253(19) 0.0204(18) 0.0092(16) 0.0068(16) 0.0003(16)
C27 0.0212(18) 0.0157(16) 0.0222(17) 0.0093(14) 0.0105(15) 0.0020(15)
C28 0.025(2) 0.0234(19) 0.036(2) 0.0120(17) 0.0180(18) 0.0066(17)
C29 0.030(2) 0.053(3) 0.040(3) 0.023(2) 0.004(2) 0.010(2)
C30 0.028(2) 0.0179(17) 0.030(2) 0.0074(15) 0.0148(17) 0.0068(16)
C31 0.0183(17) 0.0220(17) 0.0227(17) 0.0161(15) 0.0098(14) 0.0106(15)
C32 0.0209(18) 0.0196(16) 0.0212(17) 0.0109(14) 0.0080(15) 0.0105(15)
C33 0.0193(18) 0.0253(18) 0.0236(18) 0.0127(15) 0.0062(15) 0.0081(16)
C34 0.0237(19) 0.040(2) 0.0258(18) 0.0214(18) 0.0126(16) 0.0184(18)
C35 0.029(2) 0.038(2) 0.0233(18) 0.0147(17) 0.0134(17) 0.0233(19)
C36 0.028(2) 0.0268(19) 0.0211(17) 0.0122(15) 0.0083(16) 0.0156(17)
C37 0.0206(19) 0.0253(19) 0.033(2) 0.0032(17) 0.0077(17) 0.0098(17)
C38 0.024(2) 0.059(3) 0.036(2) 0.023(2) 0.0141(19) 0.021(2)
C39 0.039(2) 0.027(2) 0.029(2) 0.0073(17) 0.0077(18) 0.0200(19)
C40 0.0215(17) 0.0135(15) 0.0222(17) 0.0095(14) 0.0145(15) 0.0018(14)
C41 0.0276(19) 0.0162(16) 0.0262(17) 0.0153(14) 0.0177(16) 0.0101(15)
C42 0.040(2) 0.0265(19) 0.0257(19) 0.0179(16) 0.0198(18) 0.0178(18)
C43 0.035(2) 0.030(2) 0.0215(18) 0.0145(16) 0.0141(17) 0.0145(18)
C44 0.0260(18) 0.0159(16) 0.0142(15) 0.0055(13) 0.0109(14) 0.0063(15)
C45 0.0246(18) 0.0162(16) 0.0175(16) 0.0072(13) 0.0126(15) 0.0073(15)
C46 0.028(2) 0.0243(18) 0.033(2) 0.0158(17) 0.0210(18) 0.0128(17)
C47 0.0205(18) 0.0256(18) 0.035(2) 0.0165(17) 0.0173(17) 0.0104(16)
C50 0.0169(17) 0.0246(17) 0.0152(15) 0.0106(14) 0.0067(14) 0.0044(15)
C51 0.029(2) 0.0260(19) 0.0194(18) 0.0066(16) 0.0050(16) 0.0045(17)
C52 0.039(3) 0.030(2) 0.023(2) 0.0084(18) 0.0029(19) -0.004(2)
C53 0.022(2) 0.054(3) 0.024(2) 0.019(2) 0.0005(18) -0.005(2)
C54 0.024(2) 0.069(3) 0.034(2) 0.034(2) 0.0153(19) 0.021(2)
C55 0.0190(18) 0.040(2) 0.0238(18) 0.0190(17) 0.0109(16) 0.0128(17)
C56 0.0210(17) 0.0139(15) 0.0218(17) 0.0073(14) 0.0095(15) 0.0076(14)
C57 0.043(2) 0.0248(19) 0.037(2) 0.0169(17) 0.027(2) 0.0214(19)
C58 0.050(3) 0.027(2) 0.056(3) 0.021(2) 0.037(2) 0.027(2)
C59 0.040(2) 0.0221(19) 0.051(3) 0.0197(19) 0.024(2) 0.0192(19)
C60 0.031(2) 0.0199(18) 0.037(2) 0.0156(17) 0.0188(18) 0.0100(17)
C61 0.0203(17) 0.0160(16) 0.0234(17) 0.0073(14) 0.0096(15) 0.0071(14)
C62 0.0194(17) 0.0138(15) 0.0200(16) 0.0069(13) 0.0118(14) 0.0087(14)
C63 0.0183(17) 0.0251(18) 0.0234(17) 0.0111(15) 0.0097(15) 0.0104(15)
C64 0.0213(18) 0.0251(18) 0.033(2) 0.0120(16) 0.0156(17) 0.0107(16)
C65 0.032(2) 0.0213(18) 0.033(2) 0.0131(16) 0.0233(18) 0.0116(17)
C66 0.032(2) 0.0226(18) 0.0193(17) 0.0103(15) 0.0133(16) 0.0115(17)
C67 0.0208(17) 0.0153(15) 0.0189(16) 0.0076(14) 0.0090(14) 0.0062(14)
C68 0.0179(16) 0.0130(14) 0.0180(15) 0.0085(13) 0.0127(14) 0.0071(13)
C69 0.0255(19) 0.0185(16) 0.0293(18) 0.0165(15) 0.0191(16) 0.0086(15)
C70 0.0250(18) 0.0208(17) 0.0240(17) 0.0156(15) 0.0147(16) 0.0109(15)
C71 0.0139(16) 0.0191(16) 0.0205(16) 0.0106(14) 0.0108(14) 0.0047(14)
C72 0.0168(17) 0.0181(16) 0.0198(16) 0.0087(14) 0.0105(14) 0.0030(14)
C73 0.0166(17) 0.0239(18) 0.0224(17) 0.0104(15) 0.0080(15) 0.0014(15)
C74 0.0207(18) 0.033(2) 0.0289(19) 0.0185(17) 0.0129(16) 0.0109(17)
C75 0.0224(19) 0.0277(19) 0.032(2) 0.0161(17) 0.0166(17) 0.0116(16)
C76 0.0194(17) 0.0196(16) 0.0242(17) 0.0127(15) 0.0140(15) 0.0068(15)
C77 0.0242(19) 0.0191(17) 0.0268(19) 0.0045(15) 0.0131(16) 0.0049(16)
C78 0.028(2) 0.043(3) 0.037(2) 0.019(2) 0.0090(19) 0.016(2)
C79 0.0277(19) 0.0237(18) 0.0250(18) 0.0086(15) 0.0173(16) 0.0114(16)
C80 0.0175(16) 0.0152(15) 0.0158(15) 0.0088(13) 0.0055(13) 0.0057(14)
C81 0.0217(18) 0.0210(17) 0.0201(16) 0.0129(14) 0.0098(15) 0.0094(15)
C82 0.0174(17) 0.0251(18) 0.0232(17) 0.0135(15) 0.0065(15) 0.0075(15)
C83 0.0224(18) 0.0218(18) 0.0205(17) 0.0124(15) 0.0017(15) 0.0051(16)
C84 0.031(2) 0.0206(17) 0.0187(17) 0.0079(15) 0.0065(16) 0.0101(16)
C85 0.0253(18) 0.0227(17) 0.0182(16) 0.0113(14) 0.0089(15) 0.0122(16)
C86 0.0213(18) 0.0269(19) 0.0251(18) 0.0098(16) 0.0108(16) 0.0117(16)
C87 0.029(2) 0.030(2) 0.031(2) 0.0113(18) 0.0006(18) 0.0052(19)
C88 0.035(2) 0.0269(19) 0.0224(18) 0.0101(16) 0.0161(17) 0.0159(18)
C89 0.0183(17) 0.0140(15) 0.0253(17) 0.0103(14) 0.0146(15) 0.0049(14)
C90 0.0260(18) 0.0149(15) 0.0225(17) 0.0115(14) 0.0146(15) 0.0068(15)
C91 0.033(2) 0.0258(18) 0.0285(19) 0.0201(16) 0.0204(17) 0.0169(17)
C92 0.038(2) 0.030(2) 0.039(2) 0.0245(18) 0.0252(19) 0.0238(19)
C93 0.0265(18) 0.0202(17) 0.0300(18) 0.0165(15) 0.0204(16) 0.0151(16)
C94 0.036(2) 0.0174(16) 0.0245(17) 0.0128(15) 0.0208(17) 0.0165(16)
C95 0.042(2) 0.0160(17) 0.0240(18) 0.0086(15) 0.0194(18) 0.0092(17)
C96 0.0219(19) 0.0175(17) 0.0260(18) 0.0102(15) 0.0095(16) 0.0007(15)
C97 0.027(2) 0.030(2) 0.031(2) 0.0141(18) 0.0092(18) 0.0115(18)
C98 0.063(3) 0.031(2) 0.053(3) 0.012(2) 0.038(3) 0.007(2)

loop_
_atom_type_symbol
_atom_type_description
_atom_type_scat_dispersion_real
_atom_type_scat_dispersion_imag
_atom_type_scat_source
Ir Ir -1.4442 7.9887 'International Tables Vol C Tables 4.2.6.8 and 6.1.1.4'
S S 0.1246 0.1234 'International Tables Vol C Tables 4.2.6.8 and 6.1.1.4'
P P 0.1023 0.0942 'International Tables Vol C Tables 4.2.6.8 and 6.1.1.4'
F F 0.0171 0.0103 'International Tables Vol C Tables 4.2.6.8 and 6.1.1.4'
O O 0.0106 0.0060 'International Tables Vol C Tables 4.2.6.8 and 6.1.1.4'
N N 0.0061 0.0033 'International Tables Vol C Tables 4.2.6.8 and 6.1.1.4'
C C 0.0033 0.0016 'International Tables Vol C Tables 4.2.6.8 and 6.1.1.4'
H H 0.0000 0.0000 'International Tables Vol C Tables 4.2.6.8 and 6.1.1.4'

loop_
_geom_angle_atom_site_label_1
_geom_angle_atom_site_label_2
_geom_angle_atom_site_label_3
_geom_angle
C19 Ir1 C40 144.25(13)
C19 Ir1 C44 95.39(12)
C40 Ir1 C44 95.07(12)
C19 Ir1 C45 87.54(12)
C40 Ir1 C45 80.42(12)
C44 Ir1 C45 37.40(12)
C19 Ir1 C41 173.93(12)
C40 Ir1 C41 36.92(13)
C44 Ir1 C41 78.62(12)
C45 Ir1 C41 87.06(12)
C19 Ir1 P1 96.69(8)
C40 Ir1 P1 95.62(9)
C44 Ir1 P1 142.26(9)
C45 Ir1 P1 175.69(9)
C41 Ir1 P1 88.75(8)
C68 Ir2 C89 143.94(13)
C68 Ir2 C93 95.41(12)
C89 Ir2 C93 95.05(12)
C68 Ir2 C94 87.40(12)
C89 Ir2 C94 80.37(12)
C93 Ir2 C94 37.38(13)
C68 Ir2 C90 173.86(11)
C89 Ir2 C90 36.91(13)
C93 Ir2 C90 78.60(12)
C94 Ir2 C90 86.99(12)
C68 Ir2 P2 97.88(8)
C89 Ir2 P2 95.01(9)
C93 Ir2 P2 141.57(10)
C94 Ir2 P2 174.70(9)
C90 Ir2 P2 87.74(9)
O1 S1 O3 115.65(18)
O1 S1 O2 114.90(18)
O3 S1 O2 115.56(18)
O1 S1 C97 102.78(18)
O3 S1 C97 103.02(18)
O2 S1 C97 102.03(17)
O6 S2 O5 126.2(4)
O6 S2 O4 110.0(3)
O5 S2 O4 109.2(3)
O6 S2 C98 102.4(3)
O5 S2 C98 103.0(2)
O4 S2 C98 102.9(3)
C13 P1 C1 102.08(15)
C13 P1 C7 102.72(15)
C1 P1 C7 102.86(14)
C13 P1 Ir1 107.79(11)
C1 P1 Ir1 115.80(10)
C7 P1 Ir1 123.01(10)
C50 P2 C56 100.75(16)
C50 P2 C62 103.64(15)
C56 P2 C62 101.56(14)
C50 P2 Ir2 107.68(11)
C56 P2 Ir2 125.04(11)
C62 P2 Ir2 115.47(10)
C19 N1 C21 110.7(3)
C19 N1 C22 126.1(3)
C21 N1 C22 120.7(3)
C19 N2 C20 111.4(3)
C19 N2 C31 126.5(3)
C20 N2 C31 120.4(3)
C68 N3 C69 110.9(3)
C68 N3 C71 125.9(3)
C69 N3 C71 120.3(3)
C68 N4 C70 110.9(3)
C68 N4 C80 126.2(3)
C70 N4 C80 121.8(3)
C6 C1 C2 118.6(3)
C6 C1 P1 120.1(2)
C2 C1 P1 121.2(3)
C3 C2 C1 120.7(3)
C3 C2 H2 119.6
C1 C2 H2 119.6
C4 C3 C2 119.9(3)
C4 C3 H3 120.0
C2 C3 H3 120.0
C3 C4 C5 120.3(3)
C3 C4 H4 119.9
C5 C4 H4 119.9
C4 C5 C6 120.1(3)
C4 C5 H5 119.9
C6 C5 H5 119.9
C5 C6 C1 120.3(3)
C5 C6 H6 119.8
C1 C6 H6 119.8
C12 C7 C8 118.6(3)
C12 C7 P1 122.7(3)
C8 C7 P1 118.7(3)
C9 C8 C7 120.6(3)
C9 C8 H8 119.7
C7 C8 H8 119.7
C10 C9 C8 120.5(3)
C10 C9 H9 119.7
C8 C9 H9 119.7
C11 C10 C9 119.2(3)
C11 C10 H10 120.4
C9 C10 H10 120.4
C10 C11 C12 120.6(3)
C10 C11 H11 119.7
C12 C11 H11 119.7
C7 C12 C11 120.4(3)
C7 C12 H12 119.8
C11 C12 H12 119.8
C18 C13 C14 119.0(3)
C18 C13 P1 119.0(2)
C14 C13 P1 121.9(3)
C15 C14 C13 120.1(3)
C15 C14 H14 119.9
C13 C14 H14 119.9
C16 C15 C14 120.2(3)
C16 C15 H15 119.9
C14 C15 H15 119.9
C15 C16 C17 120.0(3)
C15 C16 H16 120.0
C17 C16 H16 120.0
C18 C17 C16 120.2(4)
C18 C17 H17 119.9
C16 C17 H17 119.9
C17 C18 C13 120.5(3)
C17 C18 H18 119.8
C13 C18 H18 119.8
N2 C19 N1 103.6(3)
N2 C19 Ir1 121.3(2)
N1 C19 Ir1 135.0(2)
C21 C20 N2 106.8(3)
C21 C20 H20 126.6
N2 C20 H20 126.6
C20 C21 N1 107.4(3)
C20 C21 H21 126.3
N1 C21 H21 126.3
C23 C22 C27 120.8(3)
C23 C22 N1 122.1(3)
C27 C22 N1 116.7(3)
C22 C23 C24 118.0(3)
C22 C23 C28 122.7(3)
C24 C23 C28 119.3(3)
C25 C24 C23 122.5(3)
C25 C24 H24 118.7
C23 C24 H24 118.7
C24 C25 C26 118.2(3)
C24 C25 C29 121.5(4)
C26 C25 C29 120.3(4)
C25 C26 C27 121.6(3)
C25 C26 H26 119.2
C27 C26 H26 119.2
C26 C27 C22 118.2(3)
C26 C27 C30 119.5(3)
C22 C27 C30 122.0(3)
C23 C28 H28A 109.5
C23 C28 H28B 109.5
H28A C28 H28B 109.5
C23 C28 H28C 109.5
H28A C28 H28C 109.5
H28B C28 H28C 109.5
C25 C29 H29A 109.5
C25 C29 H29B 109.5
H29A C29 H29B 109.5
C25 C29 H29C 109.5
H29A C29 H29C 109.5
H29B C29 H29C 109.5
C27 C30 H30A 109.5
C27 C30 H30B 109.5
H30A C30 H30B 109.5
C27 C30 H30C 109.5
H30A C30 H30C 109.5
H30B C30 H30C 109.5
C32 C31 C36 121.3(3)
C32 C31 N2 121.5(3)
C36 C31 N2 117.2(3)
C33 C32 C31 118.6(3)
C33 C32 C37 118.4(3)
C31 C32 C37 123.0(3)
C34 C33 C32 121.6(3)
C34 C33 H33 119.2
C32 C33 H33 119.2
C35 C34 C33 118.4(3)
C35 C34 C38 121.5(3)
C33 C34 C38 120.1(4)
C34 C35 C36 122.5(3)
C34 C35 H35 118.7
C36 C35 H35 118.7
C31 C36 C35 117.6(3)
C31 C36 C39 124.0(3)
C35 C36 C39 118.4(3)
C32 C37 H37A 109.5
C32 C37 H37B 109.5
H37A C37 H37B 109.5
C32 C37 H37C 109.5
H37A C37 H37C 109.5
H37B C37 H37C 109.5
C34 C38 H38A 109.5
C34 C38 H38B 109.5
H38A C38 H38B 109.5
C34 C38 H38C 109.5
H38A C38 H38C 109.5
H38B C38 H38C 109.5
C36 C39 H39A 109.5
C36 C39 H39B 109.5
H39A C39 H39B 109.5
C36 C39 H39C 109.5
H39A C39 H39C 109.5
H39B C39 H39C 109.5
C41 C40 C47 125.9(3)
C41 C40 Ir1 74.47(19)
C47 C40 Ir1 108.8(2)
C41 C40 H40 117.1
C47 C40 H40 117.1
Ir1 C40 H40 86.6
C40 C41 C42 123.7(3)
C40 C41 Ir1 68.61(17)
C42 C41 Ir1 113.6(2)
C40 C41 H41 118.1
C42 C41 H41 118.1
Ir1 C41 H41 87.8
C41 C42 C43 111.7(3)
C41 C42 H42A 109.3
C43 C42 H42A 109.3
C41 C42 H42B 109.3
C43 C42 H42B 109.3
H42A C42 H42B 107.9
C44 C43 C42 112.8(3)
C44 C43 H43A 109.0
C42 C43 H43A 109.0
C44 C43 H43B 109.0
C42 C43 H43B 109.0
H43A C43 H43B 107.8
C45 C44 C43 125.8(3)
C45 C44 Ir1 72.53(18)
C43 C44 Ir1 112.0(2)
C45 C44 H44 117.1
C43 C44 H44 117.1
Ir1 C44 H44 85.3
C44 C45 C46 124.2(3)
C44 C45 Ir1 70.07(18)
C46 C45 Ir1 112.4(2)
C44 C45 H45 117.9
C46 C45 H45 117.9
Ir1 C45 H45 87.5
C45 C46 C47 112.4(3)
C45 C46 H46A 109.1
C47 C46 H46A 109.1
C45 C46 H46B 109.1
C47 C46 H46B 109.1
H46A C46 H46B 107.8
C40 C47 C46 113.3(3)
C40 C47 H47A 108.9
C46 C47 H47A 108.9
C40 C47 H47B 108.9
C46 C47 H47B 108.9
H47A C47 H47B 107.7
C55 C50 C51 119.6(3)
C55 C50 P2 119.9(3)
C51 C50 P2 120.5(3)
C52 C51 C50 119.7(4)
C52 C51 H51 120.2
C50 C51 H51 120.2
C53 C52 C51 120.5(4)
C53 C52 H52 119.8
C51 C52 H52 119.8
C52 C53 C54 120.4(4)
C52 C53 H53 119.8
C54 C53 H53 119.8
C53 C54 C55 120.0(4)
C53 C54 H54 120.0
C55 C54 H54 120.0
C50 C55 C54 120.0(4)
C50 C55 H55 120.0
C54 C55 H55 120.0
C61 C56 C57 118.1(3)
C61 C56 P2 120.1(2)
C57 C56 P2 121.6(3)
C58 C57 C56 120.6(3)
C58 C57 H57 119.7
C56 C57 H57 119.7
C59 C58 C57 120.6(3)
C59 C58 H58 119.7
C57 C58 H58 119.7
C60 C59 C58 119.1(3)
C60 C59 H59 120.5
C58 C59 H59 120.5
C61 C60 C59 120.5(3)
C61 C60 H60 119.7
C59 C60 H60 119.7
C60 C61 C56 121.1(3)
C60 C61 H61 119.4
C56 C61 H61 119.4
C67 C62 C63 118.9(3)
C67 C62 P2 122.1(3)
C63 C62 P2 118.9(2)
C64 C63 C62 119.9(3)
C64 C63 H63 120.1
C62 C63 H63 120.1
C65 C64 C63 120.4(3)
C65 C64 H64 119.8
C63 C64 H64 119.8
C64 C65 C66 120.2(3)
C64 C65 H65 119.9
C66 C65 H65 119.9
C65 C66 C67 119.8(3)
C65 C66 H66 120.1
C67 C66 H66 120.1
C62 C67 C66 120.8(3)
C62 C67 H67 119.6
C66 C67 H67 119.6
N3 C68 N4 104.0(2)
N3 C68 Ir2 134.8(2)
N4 C68 Ir2 121.0(2)
C70 C69 N3 107.4(3)
C70 C69 H69 126.3
N3 C69 H69 126.3
C69 C70 N4 106.8(3)
C69 C70 H70 126.6
N4 C70 H70 126.6
C72 C71 C76 121.6(3)
C72 C71 N3 121.7(3)
C76 C71 N3 116.3(3)
C71 C72 C73 117.5(3)
C71 C72 C77 122.7(3)
C73 C72 C77 119.7(3)
C74 C73 C72 122.1(3)
C74 C73 H73 119.0
C72 C73 H73 119.0
C73 C74 C75 118.2(3)
C73 C74 C78 121.6(4)
C75 C74 C78 120.1(3)
C76 C75 C74 121.9(3)
C76 C75 H75 119.1
C74 C75 H75 119.1
C75 C76 C71 118.1(3)
C75 C76 C79 120.1(3)
C71 C76 C79 121.6(3)
C72 C77 H77A 109.5
C72 C77 H77B 109.5
H77A C77 H77B 109.5
C72 C77 H77C 109.5
H77A C77 H77C 109.5
H77B C77 H77C 109.5
C74 C78 H78A 109.5
C74 C78 H78B 109.5
H78A C78 H78B 109.5
C74 C78 H78C 109.5
H78A C78 H78C 109.5
H78B C78 H78C 109.5
C76 C79 H79A 109.5
C76 C79 H79B 109.5
H79A C79 H79B 109.5
C76 C79 H79C 109.5
H79A C79 H79C 109.5
H79B C79 H79C 109.5
C81 C80 C85 121.4(3)
C81 C80 N4 120.2(3)
C85 C80 N4 118.3(3)
C82 C81 C80 118.3(3)
C82 C81 C86 119.4(3)
C80 C81 C86 122.2(3)
C83 C82 C81 122.0(3)
C83 C82 H82 119.0
C81 C82 H82 119.0
C82 C83 C84 118.0(3)
C82 C83 C87 120.2(3)
C84 C83 C87 121.7(3)
C83 C84 C85 122.5(3)
C83 C84 H84 118.8
C85 C84 H84 118.8
C84 C85 C80 117.6(3)
C84 C85 C88 119.0(3)
C80 C85 C88 123.3(3)
C81 C86 H86A 109.5
C81 C86 H86B 109.5
H86A C86 H86B 109.5
C81 C86 H86C 109.5
H86A C86 H86C 109.5
H86B C86 H86C 109.5
C83 C87 H87A 109.5
C83 C87 H87B 109.5
H87A C87 H87B 109.5
C83 C87 H87C 109.5
H87A C87 H87C 109.5
H87B C87 H87C 109.5
C85 C88 H88A 109.5
C85 C88 H88B 109.5
H88A C88 H88B 109.5
C85 C88 H88C 109.5
H88A C88 H88C 109.5
H88B C88 H88C 109.5
C90 C89 C96 125.6(3)
C90 C89 Ir2 74.66(19)
C96 C89 Ir2 109.3(2)
C90 C89 H89 117.2
C96 C89 H89 117.2
Ir2 C89 H89 85.9
C89 C90 C91 123.5(3)
C89 C90 Ir2 68.43(18)
C91 C90 Ir2 113.4(2)
C89 C90 H90 118.2
C91 C90 H90 118.2
Ir2 C90 H90 88.2
C90 C91 C92 111.9(3)
C90 C91 H91A 109.2
C92 C91 H91A 109.2
C90 C91 H91B 109.2
C92 C91 H91B 109.2
H91A C91 H91B 107.9
C93 C92 C91 112.7(3)
C93 C92 H92A 109.1
C91 C92 H92A 109.1
C93 C92 H92B 109.1
C91 C92 H92B 109.1
H92A C92 H92B 107.8
C94 C93 C92 125.7(3)
C94 C93 Ir2 72.40(18)
C92 C93 Ir2 112.2(2)
C94 C93 H93 117.2
C92 C93 H93 117.2
Ir2 C93 H93 85.3
C93 C94 C95 124.1(3)
C93 C94 Ir2 70.21(18)
C95 C94 Ir2 112.7(2)
C93 C94 H94 117.9
C95 C94 H94 117.9
Ir2 C94 H94 87.1
C94 C95 C96 112.0(3)
C94 C95 H95A 109.2
C96 C95 H95A 109.2
C94 C95 H95B 109.2
C96 C95 H95B 109.2
H95A C95 H95B 107.9
C89 C96 C95 113.6(3)
C89 C96 H96A 108.9
C95 C96 H96A 108.9
C89 C96 H96B 108.9
C95 C96 H96B 108.9
H96A C96 H96B 107.7
F3 C97 F1 107.1(3)
F3 C97 F2 106.7(3)
F1 C97 F2 106.3(3)
F3 C97 S1 112.1(3)
F1 C97 S1 111.9(3)
F2 C97 S1 112.4(3)
F6 C98 F5 109.5(5)
F6 C98 F4 104.2(4)
F5 C98 F4 102.2(4)
F6 C98 S2 116.4(4)
F5 C98 S2 114.8(4)
F4 C98 S2 108.2(4)

loop_
_geom_bond_atom_site_label_1
_geom_bond_atom_site_label_2
_geom_bond_distance
Ir1 C19 2.063(3)
Ir1 C40 2.163(3)
Ir1 C44 2.169(3)
Ir1 C45 2.200(3)
Ir1 C41 2.238(3)
Ir1 P1 2.3544(8)
Ir2 C68 2.070(3)
Ir2 C89 2.159(3)
Ir2 C93 2.172(3)
Ir2 C94 2.201(3)
Ir2 C90 2.239(3)
Ir2 P2 2.3554(8)
S1 O1 1.436(3)
S1 O3 1.438(3)
S1 O2 1.444(3)
S1 C97 1.826(4)
S2 O6 1.381(4)
S2 O5 1.417(4)
S2 O4 1.435(4)
S2 C98 1.802(5)
P1 C13 1.821(3)
P1 C1 1.832(3)
P1 C7 1.834(3)
P2 C50 1.830(3)
P2 C56 1.836(3)
P2 C62 1.836(3)
F1 C97 1.340(5)
F2 C97 1.342(4)
F3 C97 1.329(5)
F4 C98 1.378(6)
F5 C98 1.318(6)
F6 C98 1.283(6)
N1 C19 1.379(4)
N1 C21 1.390(4)
N1 C22 1.449(4)
N2 C19 1.369(4)
N2 C20 1.390(4)
N2 C31 1.459(4)
N3 C68 1.363(4)
N3 C69 1.395(4)
N3 C71 1.458(4)
N4 C68 1.374(4)
N4 C70 1.395(4)
N4 C80 1.458(4)
C1 C6 1.397(5)
C1 C2 1.396(4)
C2 C3 1.391(5)
C2 H2 0.9500
C3 C4 1.373(6)
C3 H3 0.9500
C4 C5 1.387(5)
C4 H4 0.9500
C5 C6 1.389(5)
C5 H5 0.9500
C6 H6 0.9500
C7 C12 1.389(5)
C7 C8 1.394(5)
C8 C9 1.386(5)
C8 H8 0.9500
C9 C10 1.383(5)
C9 H9 0.9500
C10 C11 1.381(5)
C10 H10 0.9500
C11 C12 1.394(5)
C11 H11 0.9500
C12 H12 0.9500
C13 C18 1.395(5)
C13 C14 1.399(4)
C14 C15 1.390(5)
C14 H14 0.9500
C15 C16 1.382(6)
C15 H15 0.9500
C16 C17 1.388(5)
C16 H16 0.9500
C17 C18 1.382(5)
C17 H17 0.9500
C18 H18 0.9500
C20 C21 1.341(5)
C20 H20 0.9500
C21 H21 0.9500
C22 C23 1.392(5)
C22 C27 1.412(5)
C23 C24 1.392(5)
C23 C28 1.505(5)
C24 C25 1.384(5)
C24 H24 0.9500
C25 C26 1.389(5)
C25 C29 1.508(6)
C26 C27 1.395(5)
C26 H26 0.9500
C27 C30 1.496(5)
C28 H28A 0.9800
C28 H28B 0.9800
C28 H28C 0.9800
C29 H29A 0.9800
C29 H29B 0.9800
C29 H29C 0.9800
C30 H30A 0.9800
C30 H30B 0.9800
C30 H30C 0.9800
C31 C32 1.396(5)
C31 C36 1.400(5)
C32 C33 1.393(5)
C32 C37 1.497(5)
C33 C34 1.389(5)
C33 H33 0.9500
C34 C35 1.379(5)
C34 C38 1.508(5)
C35 C36 1.399(5)
C35 H35 0.9500
C36 C39 1.506(5)
C37 H37A 0.9800
C37 H37B 0.9800
C37 H37C 0.9800
C38 H38A 0.9800
C38 H38B 0.9800
C38 H38C 0.9800
C39 H39A 0.9800
C39 H39B 0.9800
C39 H39C 0.9800
C40 C41 1.395(5)
C40 C47 1.512(4)
C40 H40 0.9500
C41 C42 1.513(5)
C41 H41 0.9500
C42 C43 1.529(5)
C42 H42A 0.9900
C42 H42B 0.9900
C43 C44 1.509(5)
C43 H43A 0.9900
C43 H43B 0.9900
C44 C45 1.401(5)
C44 H44 0.9500
C45 C46 1.507(5)
C45 H45 0.9500
C46 C47 1.527(5)
C46 H46A 0.9900
C46 H46B 0.9900
C47 H47A 0.9900
C47 H47B 0.9900
C50 C55 1.387(5)
C50 C51 1.403(5)
C51 C52 1.386(6)
C51 H51 0.9500
C52 C53 1.371(7)
C52 H52 0.9500
C53 C54 1.384(7)
C53 H53 0.9500
C54 C55 1.391(5)
C54 H54 0.9500
C55 H55 0.9500
C56 C61 1.390(5)
C56 C57 1.395(4)
C57 C58 1.388(5)
C57 H57 0.9500
C58 C59 1.386(6)
C58 H58 0.9500
C59 C60 1.381(5)
C59 H59 0.9500
C60 C61 1.382(5)
C60 H60 0.9500
C61 H61 0.9500
C62 C67 1.382(4)
C62 C63 1.411(5)
C63 C64 1.389(5)
C63 H63 0.9500
C64 C65 1.381(5)
C64 H64 0.9500
C65 C66 1.383(5)
C65 H65 0.9500
C66 C67 1.395(5)
C66 H66 0.9500
C67 H67 0.9500
C69 C70 1.338(5)
C69 H69 0.9500
C70 H70 0.9500
C71 C72 1.393(5)
C71 C76 1.401(4)
C72 C73 1.400(5)
C72 C77 1.499(5)
C73 C74 1.386(5)
C73 H73 0.9500
C74 C75 1.391(5)
C74 C78 1.516(5)
C75 C76 1.385(5)
C75 H75 0.9500
C76 C79 1.504(5)
C77 H77A 0.9800
C77 H77B 0.9800
C77 H77C 0.9800
C78 H78A 0.9800
C78 H78B 0.9800
C78 H78C 0.9800
C79 H79A 0.9800
C79 H79B 0.9800
C79 H79C 0.9800
C80 C81 1.399(4)
C80 C85 1.402(4)
C81 C82 1.391(5)
C81 C86 1.492(5)
C82 C83 1.387(5)
C82 H82 0.9500
C83 C84 1.392(5)
C83 C87 1.503(5)
C84 C85 1.393(5)
C84 H84 0.9500
C85 C88 1.509(5)
C86 H86A 0.9800
C86 H86B 0.9800
C86 H86C 0.9800
C87 H87A 0.9800
C87 H87B 0.9800
C87 H87C 0.9800
C88 H88A 0.9800
C88 H88B 0.9800
C88 H88C 0.9800
C89 C90 1.394(5)
C89 C96 1.500(5)
C89 H89 0.9500
C90 C91 1.515(4)
C90 H90 0.9500
C91 C92 1.531(5)
C91 H91A 0.9900
C91 H91B 0.9900
C92 C93 1.502(5)
C92 H92A 0.9900
C92 H92B 0.9900
C93 C94 1.402(5)
C93 H93 0.9500
C94 C95 1.506(5)
C94 H94 0.9500
C95 C96 1.538(5)
C95 H95A 0.9900
C95 H95B 0.9900
C96 H96A 0.9900
C96 H96B 0.9900

loop_
_geom_torsion_atom_site_label_1
_geom_torsion_atom_site_label_2
_geom_torsion_atom_site_label_3
_geom_torsion_atom_site_label_4
_geom_torsion
C19 Ir1 P1 C13 -84.02(14)
C40 Ir1 P1 C13 129.61(14)
C44 Ir1 P1 C13 23.81(19)
C45 Ir1 P1 C13 106.5(12)
C41 Ir1 P1 C13 93.28(14)
C19 Ir1 P1 C1 162.44(15)
C40 Ir1 P1 C1 16.08(15)
C44 Ir1 P1 C1 -89.72(19)
C45 Ir1 P1 C1 -7.1(13)
C41 Ir1 P1 C1 -20.25(15)
C19 Ir1 P1 C7 34.94(16)
C40 Ir1 P1 C7 -111.43(16)
C44 Ir1 P1 C7 142.78(19)
C45 Ir1 P1 C7 -134.6(12)
C41 Ir1 P1 C7 -147.75(16)
C68 Ir2 P2 C50 -88.00(14)
C89 Ir2 P2 C50 125.76(14)
C93 Ir2 P2 C50 21.12(18)
C94 Ir2 P2 C50 96.4(11)
C90 Ir2 P2 C50 89.54(14)
C68 Ir2 P2 C56 29.56(17)
C89 Ir2 P2 C56 -116.69(16)
C93 Ir2 P2 C56 138.68(19)
C94 Ir2 P2 C56 -146.0(11)
C90 Ir2 P2 C56 -152.91(17)
C68 Ir2 P2 C62 156.79(15)
C89 Ir2 P2 C62 10.55(15)
C93 Ir2 P2 C62 -94.09(19)
C94 Ir2 P2 C62 -18.8(11)
C90 Ir2 P2 C62 -25.67(15)
C13 P1 C1 C6 174.4(2)
C7 P1 C1 C6 68.2(3)
Ir1 P1 C1 C6 -68.8(3)
C13 P1 C1 C2 -8.3(3)
C7 P1 C1 C2 -114.5(3)
Ir1 P1 C1 C2 108.5(2)
C6 C1 C2 C3 0.0(5)
P1 C1 C2 C3 -177.3(2)
C1 C2 C3 C4 0.0(5)
C2 C3 C4 C5 -0.2(5)
C3 C4 C5 C6 0.3(5)
C4 C5 C6 C1 -0.2(5)
C2 C1 C6 C5 0.1(5)
P1 C1 C6 C5 177.4(2)
C13 P1 C7 C12 -106.7(3)
C1 P1 C7 C12 -1.0(3)
Ir1 P1 C7 C12 131.9(2)
C13 P1 C7 C8 72.7(3)
C1 P1 C7 C8 178.5(3)
Ir1 P1 C7 C8 -48.6(3)
C12 C7 C8 C9 1.1(5)
P1 C7 C8 C9 -178.3(3)
C7 C8 C9 C10 -1.2(5)
C8 C9 C10 C11 0.2(6)
C9 C10 C11 C12 0.9(6)
C8 C7 C12 C11 0.0(5)
P1 C7 C12 C11 179.4(3)
C10 C11 C12 C7 -1.0(6)
C1 P1 C13 C18 98.7(3)
C7 P1 C13 C18 -155.0(3)
Ir1 P1 C13 C18 -23.8(3)
C1 P1 C13 C14 -78.6(3)
C7 P1 C13 C14 27.7(3)
Ir1 P1 C13 C14 158.9(3)
C18 C13 C14 C15 0.8(5)
P1 C13 C14 C15 178.1(3)
C13 C14 C15 C16 -1.0(6)
C14 C15 C16 C17 0.0(6)
C15 C16 C17 C18 1.2(6)
C16 C17 C18 C13 -1.4(5)
C14 C13 C18 C17 0.4(5)
P1 C13 C18 C17 -177.0(3)
C20 N2 C19 N1 -1.3(3)
C31 N2 C19 N1 163.7(3)
C20 N2 C19 Ir1 176.7(2)
C31 N2 C19 Ir1 -18.3(4)
C21 N1 C19 N2 1.1(3)
C22 N1 C19 N2 -161.2(3)
C21 N1 C19 Ir1 -176.6(3)
C22 N1 C19 Ir1 21.2(5)
C40 Ir1 C19 N2 7.2(4)
C44 Ir1 C19 N2 113.7(2)
C45 Ir1 C19 N2 77.1(2)
C41 Ir1 C19 N2 104.2(12)
P1 Ir1 C19 N2 -102.1(2)
C40 Ir1 C19 N1 -175.4(3)
C44 Ir1 C19 N1 -69.0(3)
C45 Ir1 C19 N1 -105.6(3)
C41 Ir1 C19 N1 -78.4(12)
P1 Ir1 C19 N1 75.2(3)
C19 N2 C20 C21 1.1(4)
C31 N2 C20 C21 -165.0(3)
N2 C20 C21 N1 -0.3(4)
C19 N1 C21 C20 -0.5(4)
C22 N1 C21 C20 162.9(3)
C19 N1 C22 C23 -111.2(4)
C21 N1 C22 C23 88.1(4)
C19 N1 C22 C27 75.7(4)
C21 N1 C22 C27 -84.9(4)
C27 C22 C23 C24 -9.5(5)
N1 C22 C23 C24 177.7(3)
C27 C22 C23 C28 167.5(3)
N1 C22 C23 C28 -5.3(5)
C22 C23 C24 C25 3.9(5)
C28 C23 C24 C25 -173.2(3)
C23 C24 C25 C26 2.9(5)
C23 C24 C25 C29 -179.5(4)
C24 C25 C26 C27 -4.2(5)
C29 C25 C26 C27 178.2(4)
C25 C26 C27 C22 -1.3(5)
C25 C26 C27 C30 174.0(3)
C23 C22 C27 C26 8.3(5)
N1 C22 C27 C26 -178.6(3)
C23 C22 C27 C30 -166.8(3)
N1 C22 C27 C30 6.3(5)
C19 N2 C31 C32 88.7(4)
C20 N2 C31 C32 -107.5(4)
C19 N2 C31 C36 -95.3(4)
C20 N2 C31 C36 68.5(4)
C36 C31 C32 C33 3.3(5)
N2 C31 C32 C33 179.2(3)
C36 C31 C32 C37 -175.9(3)
N2 C31 C32 C37 -0.1(5)
C31 C32 C33 C34 -0.9(5)
C37 C32 C33 C34 178.4(3)
C32 C33 C34 C35 -1.0(5)
C32 C33 C34 C38 -178.3(3)
C33 C34 C35 C36 0.5(5)
C38 C34 C35 C36 177.8(3)
C32 C31 C36 C35 -3.8(5)
N2 C31 C36 C35 -179.8(3)
C32 C31 C36 C39 173.2(3)
N2 C31 C36 C39 -2.8(5)
C34 C35 C36 C31 1.9(5)
C34 C35 C36 C39 -175.3(3)
C19 Ir1 C40 C41 169.94(19)
C44 Ir1 C40 C41 63.4(2)
C45 Ir1 C40 C41 97.9(2)
P1 Ir1 C40 C41 -80.36(18)
C19 Ir1 C40 C47 46.7(3)
C44 Ir1 C40 C47 -59.8(2)
C45 Ir1 C40 C47 -25.3(2)
C41 Ir1 C40 C47 -123.2(3)
P1 Ir1 C40 C47 156.4(2)
C47 C40 C41 C42 -2.6(5)
Ir1 C40 C41 C42 -104.8(3)
C47 C40 C41 Ir1 102.2(3)
C19 Ir1 C41 C40 -105.1(12)
C44 Ir1 C41 C40 -114.7(2)
C45 Ir1 C41 C40 -77.9(2)
P1 Ir1 C41 C40 101.08(18)
C19 Ir1 C41 C42 13.5(13)
C40 Ir1 C41 C42 118.7(3)
C44 Ir1 C41 C42 4.0(2)
C45 Ir1 C41 C42 40.7(3)
P1 Ir1 C41 C42 -140.3(2)
C40 C41 C42 C43 93.8(4)
Ir1 C41 C42 C43 14.6(4)
C41 C42 C43 C44 -33.8(4)
C42 C43 C44 C45 -46.3(4)
C42 C43 C44 Ir1 37.5(4)
C19 Ir1 C44 C45 -78.8(2)
C40 Ir1 C44 C45 67.0(2)
C41 Ir1 C44 C45 100.2(2)
P1 Ir1 C44 C45 172.96(14)
C19 Ir1 C44 C43 158.9(3)
C40 Ir1 C44 C43 -55.3(3)
C45 Ir1 C44 C43 -122.3(3)
C41 Ir1 C44 C43 -22.1(2)
P1 Ir1 C44 C43 50.6(3)
C43 C44 C45 C46 0.7(5)
Ir1 C44 C45 C46 -104.2(3)
C43 C44 C45 Ir1 104.9(3)
C19 Ir1 C45 C44 102.2(2)
C40 Ir1 C45 C44 -111.6(2)
C41 Ir1 C45 C44 -75.0(2)
P1 Ir1 C45 C44 -88.3(13)
C19 Ir1 C45 C46 -138.0(3)
C40 Ir1 C45 C46 8.2(2)
C44 Ir1 C45 C46 119.8(3)
C41 Ir1 C45 C46 44.8(3)
P1 Ir1 C45 C46 31.6(14)
C44 C45 C46 C47 91.3(4)
Ir1 C45 C46 C47 10.8(4)
C41 C40 C47 C46 -44.6(4)
Ir1 C40 C47 C46 39.5(3)
C45 C46 C47 C40 -33.6(4)
C56 P2 C50 C55 -149.2(3)
C62 P2 C50 C55 106.0(3)
Ir2 P2 C50 C55 -16.8(3)
C56 P2 C50 C51 28.4(3)
C62 P2 C50 C51 -76.4(3)
Ir2 P2 C50 C51 160.8(3)
C55 C50 C51 C52 1.2(5)
P2 C50 C51 C52 -176.4(3)
C50 C51 C52 C53 0.3(6)
C51 C52 C53 C54 -2.1(6)
C52 C53 C54 C55 2.3(6)
C51 C50 C55 C54 -0.9(5)
P2 C50 C55 C54 176.7(3)
C53 C54 C55 C50 -0.8(5)
C50 P2 C56 C61 85.1(3)
C62 P2 C56 C61 -168.4(3)
Ir2 P2 C56 C61 -35.6(3)
C50 P2 C56 C57 -88.8(3)
C62 P2 C56 C57 17.7(3)
Ir2 P2 C56 C57 150.5(3)
C61 C56 C57 C58 -1.3(6)
P2 C56 C57 C58 172.8(3)
C56 C57 C58 C59 0.4(7)
C57 C58 C59 C60 0.5(7)
C58 C59 C60 C61 -0.4(6)
C59 C60 C61 C56 -0.5(6)
C57 C56 C61 C60 1.4(5)
P2 C56 C61 C60 -172.8(3)
C50 P2 C62 C67 -13.2(3)
C56 P2 C62 C67 -117.4(3)
Ir2 P2 C62 C67 104.3(3)
C50 P2 C62 C63 167.9(3)
C56 P2 C62 C63 63.7(3)
Ir2 P2 C62 C63 -74.6(3)
C67 C62 C63 C64 1.3(5)
P2 C62 C63 C64 -179.7(3)
C62 C63 C64 C65 -0.4(5)
C63 C64 C65 C66 -1.0(5)
C64 C65 C66 C67 1.3(5)
C63 C62 C67 C66 -0.9(5)
P2 C62 C67 C66 -179.8(2)
C65 C66 C67 C62 -0.4(5)
C69 N3 C68 N4 1.0(3)
C71 N3 C68 N4 -159.8(3)
C69 N3 C68 Ir2 -173.7(2)
C71 N3 C68 Ir2 25.4(5)
C70 N4 C68 N3 -1.5(3)
C80 N4 C68 N3 166.4(3)
C70 N4 C68 Ir2 174.2(2)
C80 N4 C68 Ir2 -17.9(4)
C89 Ir2 C68 N3 -177.5(2)
C93 Ir2 C68 N3 -71.2(3)
C94 Ir2 C68 N3 -107.8(3)
C90 Ir2 C68 N3 -83.7(12)
P2 Ir2 C68 N3 72.6(3)
C89 Ir2 C68 N4 8.5(3)
C93 Ir2 C68 N4 114.7(2)
C94 Ir2 C68 N4 78.2(2)
C90 Ir2 C68 N4 102.3(12)
P2 Ir2 C68 N4 -101.4(2)
C68 N3 C69 C70 -0.2(4)
C71 N3 C69 C70 161.9(3)
N3 C69 C70 N4 -0.7(4)
C68 N4 C70 C69 1.4(4)
C80 N4 C70 C69 -167.1(3)
C68 N3 C71 C72 -111.1(4)
C69 N3 C71 C72 89.6(4)
C68 N3 C71 C76 76.0(4)
C69 N3 C71 C76 -83.2(4)
C76 C71 C72 C73 -8.5(5)
N3 C71 C72 C73 179.0(3)
C76 C71 C72 C77 168.1(3)
N3 C71 C72 C77 -4.4(5)
C71 C72 C73 C74 2.8(5)
C77 C72 C73 C74 -174.0(3)
C72 C73 C74 C75 2.8(5)
C72 C73 C74 C78 -179.5(3)
C73 C74 C75 C76 -2.9(5)
C78 C74 C75 C76 179.4(3)
C74 C75 C76 C71 -2.6(5)
C74 C75 C76 C79 173.6(3)
C72 C71 C76 C75 8.5(5)
N3 C71 C76 C75 -178.6(3)
C72 C71 C76 C79 -167.6(3)
N3 C71 C76 C79 5.2(4)
C68 N4 C80 C81 87.7(4)
C70 N4 C80 C81 -105.6(3)
C68 N4 C80 C85 -95.7(4)
C70 N4 C80 C85 70.9(4)
C85 C80 C81 C82 5.0(5)
N4 C80 C81 C82 -178.5(3)
C85 C80 C81 C86 -173.3(3)
N4 C80 C81 C86 3.2(5)
C80 C81 C82 C83 -1.6(5)
C86 C81 C82 C83 176.7(3)
C81 C82 C83 C84 -1.8(5)
C81 C82 C83 C87 -179.2(3)
C82 C83 C84 C85 2.0(5)
C87 C83 C84 C85 179.3(3)
C83 C84 C85 C80 1.2(5)
C83 C84 C85 C88 -176.4(3)
C81 C80 C85 C84 -4.8(5)
N4 C80 C85 C84 178.7(3)
C81 C80 C85 C88 172.7(3)
N4 C80 C85 C88 -3.8(5)
C68 Ir2 C89 C90 169.77(19)
C93 Ir2 C89 C90 63.4(2)
C94 Ir2 C89 C90 97.9(2)
P2 Ir2 C89 C90 -79.48(18)
C68 Ir2 C89 C96 46.8(3)
C93 Ir2 C89 C96 -59.5(2)
C94 Ir2 C89 C96 -25.0(2)
C90 Ir2 C89 C96 -122.9(3)
P2 Ir2 C89 C96 157.6(2)
C96 C89 C90 C91 -1.5(5)
Ir2 C89 C90 C91 -104.5(3)
C96 C89 C90 Ir2 103.0(3)
C68 Ir2 C90 C89 -102.0(12)
C93 Ir2 C90 C89 -114.7(2)
C94 Ir2 C90 C89 -77.9(2)
P2 Ir2 C90 C89 101.42(18)
C68 Ir2 C90 C91 16.4(13)
C89 Ir2 C90 C91 118.4(3)
C93 Ir2 C90 C91 3.7(3)
C94 Ir2 C90 C91 40.5(3)
P2 Ir2 C90 C91 -140.2(3)
C89 C90 C91 C92 93.6(4)
Ir2 C90 C91 C92 14.8(4)
C90 C91 C92 C93 -33.8(4)
C91 C92 C93 C94 -46.4(5)
C91 C92 C93 Ir2 37.3(4)
C68 Ir2 C93 C94 -78.5(2)
C89 Ir2 C93 C94 66.9(2)
C90 Ir2 C93 C94 100.1(2)
P2 Ir2 C93 C94 171.54(15)
C68 Ir2 C93 C92 159.4(3)
C89 Ir2 C93 C92 -55.2(3)
C94 Ir2 C93 C92 -122.1(4)
C90 Ir2 C93 C92 -22.0(3)
P2 Ir2 C93 C92 49.4(3)
C92 C93 C94 C95 0.5(5)
Ir2 C93 C94 C95 -104.5(3)
C92 C93 C94 Ir2 105.1(3)
C68 Ir2 C94 C93 102.4(2)
C89 Ir2 C94 C93 -111.7(2)
C90 Ir2 C94 C93 -75.1(2)
P2 Ir2 C94 C93 -82.0(11)
C68 Ir2 C94 C95 -137.9(3)
C89 Ir2 C94 C95 8.1(3)
C93 Ir2 C94 C95 119.7(3)
C90 Ir2 C94 C95 44.6(3)
P2 Ir2 C94 C95 37.7(12)
C93 C94 C95 C96 91.1(4)
Ir2 C94 C95 C96 10.4(4)
C90 C89 C96 C95 -45.6(4)
Ir2 C89 C96 C95 39.0(3)
C94 C95 C96 C89 -32.8(4)
O1 S1 C97 F3 -179.8(3)
O3 S1 C97 F3 59.7(3)
O2 S1 C97 F3 -60.4(3)
O1 S1 C97 F1 -59.4(3)
O3 S1 C97 F1 -179.9(3)
O2 S1 C97 F1 59.9(3)
O1 S1 C97 F2 60.0(3)
O3 S1 C97 F2 -60.5(3)
O2 S1 C97 F2 179.3(3)
O6 S2 C98 F6 177.6(5)
O5 S2 C98 F6 -50.2(5)
O4 S2 C98 F6 63.4(5)
O6 S2 C98 F5 47.8(6)
O5 S2 C98 F5 -180.0(5)
O4 S2 C98 F5 -66.5(5)
O6 S2 C98 F4 -65.6(4)
O5 S2 C98 F4 66.6(4)
O4 S2 C98 F4 -179.8(3)
